data_4132697
loop_
_publ_author_name
'Gao, Pin'
'Chen, Liang-An'
'Brown, M. Kevin'

_publ_section_title
;
 Nickel-Catalyzed Stereoselective Diarylation of Alkenylarenes.
;
_journal_issue 34
_journal_name_full 'Journal of the American Chemical Society'
_journal_page_first 10653
_journal_page_last 10657
_journal_paper_doi 10.1021/jacs.8b05680
_journal_volume 140
_journal_year 2018
_chemical_formula_moiety 'C24 H23 F3'
_chemical_formula_sum 'C24 H23 F3'
_chemical_formula_weight 368.42
_space_group_crystal_system monoclinic
_space_group_IT_number 15
_space_group_name_Hall '-C 2yc'
_space_group_name_H-M_alt 'C 1 2/c 1'
_atom_sites_solution_hydrogens geom
_audit_creation_method SHELXL-2014/7
_cell_angle_alpha 90
_cell_angle_beta 97.589(2)
_cell_angle_gamma 90
_cell_formula_units_Z 8
_cell_length_a 18.8921(14)
_cell_length_b 14.4381(7)
_cell_length_c 14.5290(11)
_cell_measurement_reflns_used 1603
_cell_measurement_temperature 173(2)
_cell_measurement_theta_max 20.25
_cell_measurement_theta_min 2.83
_cell_volume 3928.3(5)
_computing_cell_refinement 'APEX II v2014.11-0 (Bruker, 2014)'
_computing_data_collection 'APEX II v2014.11-0 (Bruker, 2014)'
_computing_data_reduction 'APEX II v2014.11-0 (Bruker, 2014)'
_computing_molecular_graphics 'SHELXTL (Bruker, 20167)'
_computing_publication_material 'SHELXTL (Bruker, 2017)'
_computing_structure_refinement 'SHELXL-2014/7 (Sheldrick, 2017)'
_computing_structure_solution 'SHELX (Bruker, 2017)'
_diffrn_ambient_temperature 173(2)
_diffrn_detector 'CCD area detector'
_diffrn_detector_area_resol_mean 83.33
_diffrn_detector_type 'Bruker APEXII'
_diffrn_measured_fraction_theta_full 0.998
_diffrn_measured_fraction_theta_max 0.998
_diffrn_measurement_details '0.50 degree frames measured for 180 seconds each'
_diffrn_measurement_device 'APEX Kappa Duo'
_diffrn_measurement_device_type Kappa
_diffrn_measurement_method 'omega and phi scans'
_diffrn_radiation_monochromator graphite
_diffrn_radiation_type MoK\a
_diffrn_radiation_wavelength 0.71073
_diffrn_reflns_av_R_equivalents 0.0566
_diffrn_reflns_av_unetI/netI 0.0855
_diffrn_reflns_Laue_measured_fraction_full 0.998
_diffrn_reflns_Laue_measured_fraction_max 0.998
_diffrn_reflns_limit_h_max 22
_diffrn_reflns_limit_h_min -22
_diffrn_reflns_limit_k_max 12
_diffrn_reflns_limit_k_min -17
_diffrn_reflns_limit_l_max 17
_diffrn_reflns_limit_l_min -17
_diffrn_reflns_number 10802
_diffrn_reflns_point_group_measured_fraction_full 0.998
_diffrn_reflns_point_group_measured_fraction_max 0.998
_diffrn_reflns_theta_full 25.052
_diffrn_reflns_theta_max 25.052
_diffrn_reflns_theta_min 2.175
_diffrn_source 'sealed tube'
_exptl_absorpt_coefficient_mu 0.091
_exptl_absorpt_correction_T_max 0.7452
_exptl_absorpt_correction_T_min 0.6241
_exptl_absorpt_correction_type multi-scan
_exptl_absorpt_process_details 'SADABS, G. Sheldrick; 2016'
_exptl_crystal_colour colorless
_exptl_crystal_density_diffrn 1.246
_exptl_crystal_description plate
_exptl_crystal_F_000 1552
_exptl_crystal_size_max 0.120
_exptl_crystal_size_mid 0.110
_exptl_crystal_size_min 0.030
_refine_diff_density_max 0.420
_refine_diff_density_min -0.198
_refine_diff_density_rms 0.047
_refine_ls_extinction_method none
_refine_ls_goodness_of_fit_ref 1.019
_refine_ls_hydrogen_treatment constr
_refine_ls_matrix_type full
_refine_ls_number_parameters 257
_refine_ls_number_reflns 3481
_refine_ls_number_restraints 279
_refine_ls_restrained_S_all 1.014
_refine_ls_R_factor_all 0.1338
_refine_ls_R_factor_gt 0.0580
_refine_ls_shift/su_max 0.000
_refine_ls_shift/su_mean 0.000
_refine_ls_structure_factor_coef Fsqd
_refine_ls_weighting_details 'w=1/[\s^2^(Fo^2^)+(0.0616P)^2^+2.1430P] where P=(Fo^2^+2Fc^2^)/3'
_refine_ls_weighting_scheme calc
_refine_ls_wR_factor_gt 0.1237
_refine_ls_wR_factor_ref 0.1502
_reflns_Friedel_coverage 0.000
_reflns_number_gt 1885
_reflns_number_total 3481
_reflns_threshold_expression 'I > 2\s(I)'
_cod_data_source_file ja8b05680_si_003.cif
_cod_data_source_block 18034
_cod_original_sg_symbol_H-M 'C 2/c'
_cod_database_code 4132697
_shelx_shelxl_version_number 2014/7
_shelx_space_group_comment
;
The symmetry employed for this shelxl refinement is uniquely defined
by the following loop, which should always be used as a source of
symmetry information in preference to the above space-group names.
They are only intended as comments.
;
_shelx_estimated_absorpt_t_min 0.989
_shelx_estimated_absorpt_t_max 0.997

loop_
_space_group_symop_operation_xyz
'x, y, z'
'-x, y, -z+1/2'
'x+1/2, y+1/2, z'
'-x+1/2, y+1/2, -z+1/2'
'-x, -y, -z'
'x, -y, z-1/2'
'-x+1/2, -y+1/2, -z'
'x+1/2, -y+1/2, z-1/2'

loop_
_atom_site_label
_atom_site_type_symbol
_atom_site_fract_x
_atom_site_fract_y
_atom_site_fract_z
_atom_site_U_iso_or_equiv
_atom_site_adp_type
_atom_site_occupancy
_atom_site_site_symmetry_order
_atom_site_calc_flag
_atom_site_refinement_flags_posn
_atom_site_refinement_flags_adp
_atom_site_refinement_flags_occupancy
_atom_site_disorder_assembly
_atom_site_disorder_group
C1 C 0.45408(15) 0.1949(2) 0.4953(2) 0.0373(8) Uani 1 1 d . U . . .
H1 H 0.4497 0.1434 0.4489 0.045 Uiso 1 1 calc R U . . .
C2 C 0.52939(16) 0.1887(2) 0.5476(2) 0.0381(8) Uani 1 1 d . U . . .
H2 H 0.5356 0.2418 0.5922 0.046 Uiso 1 1 calc R U . . .
C3 C 0.54178(16) 0.10043(19) 0.6037(2) 0.0370(8) Uani 1 1 d . U . . .
H3A H 0.5898 0.1015 0.6388 0.056 Uiso 1 1 calc R U . . .
H3B H 0.5373 0.0470 0.5618 0.056 Uiso 1 1 calc R U . . .
H3C H 0.5062 0.0957 0.6469 0.056 Uiso 1 1 calc R U . . .
C4 C 0.58421(15) 0.20010(19) 0.4810(2) 0.0316(7) Uani 1 1 d . U . . .
C5 C 0.62704(15) 0.27737(18) 0.4840(2) 0.0321(7) Uani 1 1 d . U . . .
H5 H 0.6219 0.3241 0.5287 0.039 Uiso 1 1 calc R U . . .
C6 C 0.67745(15) 0.28908(19) 0.4239(2) 0.0323(7) Uani 1 1 d . U . . .
C7 C 0.68521(16) 0.2207(2) 0.3593(2) 0.0360(7) Uani 1 1 d . U . . .
H7 H 0.7203 0.2278 0.3186 0.043 Uiso 1 1 calc R U . . .
C8 C 0.64259(16) 0.1417(2) 0.3528(2) 0.0353(7) Uani 1 1 d . U . . .
C9 C 0.59258(16) 0.1330(2) 0.4142(2) 0.0362(8) Uani 1 1 d . U . . .
H9 H 0.5631 0.0796 0.4107 0.043 Uiso 1 1 calc R U . . .
C10 C 0.72322(18) 0.3754(2) 0.4288(2) 0.0501(10) Uani 1 1 d . U . . .
H10A H 0.7193 0.4042 0.3672 0.075 Uiso 1 1 calc R U . . .
H10B H 0.7731 0.3588 0.4491 0.075 Uiso 1 1 calc R U . . .
H10C H 0.7069 0.4192 0.4730 0.075 Uiso 1 1 calc R U . . .
C11 C 0.6503(2) 0.0679(2) 0.2812(3) 0.0596(11) Uani 1 1 d . U . . .
H11A H 0.6674 0.0105 0.3126 0.089 Uiso 1 1 calc R U . . .
H11B H 0.6845 0.0885 0.2404 0.089 Uiso 1 1 calc R U . . .
H11C H 0.6038 0.0567 0.2442 0.089 Uiso 1 1 calc R U . . .
C12 C 0.39266(15) 0.18259(19) 0.5529(2) 0.0323(7) Uani 1 1 d . U . . .
C13 C 0.33136(17) 0.1386(2) 0.5119(2) 0.0445(8) Uani 1 1 d . U . . .
H13 H 0.3304 0.1131 0.4515 0.053 Uiso 1 1 calc R U . . .
C14 C 0.27221(18) 0.1311(2) 0.5564(3) 0.0510(9) Uani 1 1 d . U . . .
H14 H 0.2308 0.1005 0.5267 0.061 Uiso 1 1 calc R U . . .
C15 C 0.27223(18) 0.1674(2) 0.6433(3) 0.0498(9) Uani 1 1 d . U . . .
H15 H 0.2306 0.1632 0.6734 0.060 Uiso 1 1 calc R U . . .
C16 C 0.33251(17) 0.2100(2) 0.6870(2) 0.0441(8) Uani 1 1 d . U . . .
H16 H 0.3331 0.2340 0.7480 0.053 Uiso 1 1 calc R U . . .
C17 C 0.39246(16) 0.21765(19) 0.6418(2) 0.0380(8) Uani 1 1 d . U . . .
H17 H 0.4340 0.2473 0.6722 0.046 Uiso 1 1 calc R U . . .
C18 C 0.44216(14) 0.28484(19) 0.4397(2) 0.0302(7) Uani 1 1 d . U . . .
C19 C 0.43601(16) 0.3701(2) 0.4824(2) 0.0376(8) Uani 1 1 d . U . . .
H19 H 0.4408 0.3732 0.5482 0.045 Uiso 1 1 calc R U . . .
C20 C 0.42305(16) 0.4506(2) 0.4311(2) 0.0370(8) Uani 1 1 d . U . . .
H20 H 0.4193 0.5082 0.4618 0.044 Uiso 1 1 calc R U . . .
C21 C 0.41555(14) 0.44710(18) 0.3349(2) 0.0294(7) Uani 1 1 d . U . . .
C22 C 0.42256(15) 0.36293(19) 0.2921(2) 0.0323(7) Uani 1 1 d . U . . .
H22 H 0.4181 0.3596 0.2263 0.039 Uiso 1 1 calc R U . . .
C23 C 0.43605(15) 0.28321(19) 0.3444(2) 0.0319(7) Uani 1 1 d . U . . .
H23 H 0.4412 0.2260 0.3137 0.038 Uiso 1 1 calc R U . . .
C24 C 0.39762(17) 0.5323(2) 0.2802(2) 0.0433(8) Uani 0.601(16) 1 d D U P A 1
F1 F 0.3276(3) 0.5490(7) 0.2648(8) 0.0649(19) Uani 0.601(16) 1 d D U P A 1
F2 F 0.4171(6) 0.5215(10) 0.1923(5) 0.0522(18) Uani 0.601(16) 1 d D U P A 1
F3 F 0.4305(7) 0.6092(10) 0.3142(14) 0.052(2) Uani 0.601(16) 1 d D U P A 1
C24D C 0.39762(17) 0.5323(2) 0.2802(2) 0.0433(8) Uani 0.399(16) 1 d D U P A 2
F1D F 0.3348(5) 0.5702(10) 0.2993(11) 0.0649(19) Uani 0.399(16) 1 d D U P A 2
F2D F 0.3949(9) 0.5297(15) 0.1897(7) 0.0522(18) Uani 0.399(16) 1 d D U P A 2
F3D F 0.4449(11) 0.6006(15) 0.311(2) 0.052(2) Uani 0.399(16) 1 d D U P A 2

loop_
_atom_site_aniso_label
_atom_site_aniso_U_11
_atom_site_aniso_U_22
_atom_site_aniso_U_33
_atom_site_aniso_U_23
_atom_site_aniso_U_13
_atom_site_aniso_U_12
C1 0.0338(17) 0.0439(17) 0.0350(19) 0.0054(14) 0.0079(14) 0.0026(13)
C2 0.0334(17) 0.0413(17) 0.0407(19) 0.0059(15) 0.0082(15) 0.0026(13)
C3 0.0340(18) 0.0382(16) 0.040(2) 0.0085(14) 0.0085(15) 0.0035(13)
C4 0.0273(16) 0.0324(16) 0.0355(18) 0.0086(13) 0.0056(14) 0.0081(12)
C5 0.0343(17) 0.0294(15) 0.0324(18) 0.0055(13) 0.0033(14) 0.0086(13)
C6 0.0258(16) 0.0364(16) 0.0330(18) 0.0122(14) -0.0019(14) 0.0029(13)
C7 0.0300(17) 0.0487(18) 0.0310(18) 0.0125(14) 0.0095(14) 0.0074(14)
C8 0.0334(17) 0.0389(16) 0.0325(18) 0.0030(14) 0.0000(15) 0.0084(14)
C9 0.0259(16) 0.0354(17) 0.046(2) 0.0079(15) 0.0000(15) -0.0020(13)
C10 0.045(2) 0.0438(19) 0.059(2) 0.0153(17) -0.0003(18) -0.0031(15)
C11 0.069(3) 0.061(2) 0.048(2) -0.0065(18) 0.006(2) 0.0174(18)
C12 0.0308(17) 0.0330(15) 0.0347(18) 0.0056(14) 0.0102(14) 0.0021(12)
C13 0.0389(19) 0.054(2) 0.041(2) -0.0048(16) 0.0067(16) -0.0014(15)
C14 0.0318(19) 0.052(2) 0.070(3) -0.0036(19) 0.0103(19) -0.0083(15)
C15 0.038(2) 0.049(2) 0.067(3) 0.0079(18) 0.0252(18) 0.0011(15)
C16 0.047(2) 0.0432(18) 0.046(2) -0.0033(16) 0.0202(17) 0.0021(15)
C17 0.0327(17) 0.0370(17) 0.045(2) -0.0022(15) 0.0057(15) -0.0055(13)
C18 0.0193(15) 0.0391(16) 0.0332(18) 0.0019(13) 0.0072(13) -0.0004(12)
C19 0.0358(18) 0.0540(19) 0.0223(17) 0.0010(14) 0.0017(14) -0.0026(14)
C20 0.0351(18) 0.0385(17) 0.0381(19) -0.0056(14) 0.0077(15) -0.0018(14)
C21 0.0238(16) 0.0328(15) 0.0310(17) 0.0003(12) 0.0012(13) -0.0040(12)
C22 0.0302(17) 0.0407(16) 0.0252(17) -0.0023(13) 0.0013(14) -0.0048(13)
C23 0.0316(17) 0.0329(16) 0.0318(18) -0.0018(13) 0.0065(14) -0.0030(13)
C24 0.0405(19) 0.0421(17) 0.046(2) 0.0073(15) 0.0003(16) -0.0038(14)
F1 0.0454(16) 0.060(4) 0.087(6) 0.024(3) -0.001(2) 0.0123(18)
F2 0.066(6) 0.047(2) 0.0393(13) 0.0144(11) -0.006(2) 0.000(4)
F3 0.063(5) 0.032(2) 0.0602(19) 0.0006(16) 0.000(4) -0.005(3)
C24D 0.0405(19) 0.0421(17) 0.046(2) 0.0073(15) 0.0003(16) -0.0038(14)
F1D 0.0454(16) 0.060(4) 0.087(6) 0.024(3) -0.001(2) 0.0123(18)
F2D 0.066(6) 0.047(2) 0.0393(13) 0.0144(11) -0.006(2) 0.000(4)
F3D 0.063(5) 0.032(2) 0.0602(19) 0.0006(16) 0.000(4) -0.005(3)

loop_
_atom_type_symbol
_atom_type_description
_atom_type_scat_dispersion_real
_atom_type_scat_dispersion_imag
_atom_type_scat_source
C C 0.0033 0.0016 'International Tables Vol C Tables 4.2.6.8 and 6.1.1.4'
H H 0.0000 0.0000 'International Tables Vol C Tables 4.2.6.8 and 6.1.1.4'
F F 0.0171 0.0103 'International Tables Vol C Tables 4.2.6.8 and 6.1.1.4'

loop_
_geom_angle_atom_site_label_1
_geom_angle_atom_site_label_2
_geom_angle_atom_site_label_3
_geom_angle
C2 C1 C12 116.5(2)
C2 C1 C18 112.0(2)
C12 C1 C18 108.6(2)
C2 C1 H1 106.4
C12 C1 H1 106.4
C18 C1 H1 106.4
C3 C2 C4 111.4(2)
C3 C2 C1 112.6(2)
C4 C2 C1 110.3(2)
C3 C2 H2 107.4
C4 C2 H2 107.4
C1 C2 H2 107.4
C2 C3 H3A 109.5
C2 C3 H3B 109.5
H3A C3 H3B 109.5
C2 C3 H3C 109.5
H3A C3 H3C 109.5
H3B C3 H3C 109.5
C5 C4 C9 117.7(3)
C5 C4 C2 121.1(3)
C9 C4 C2 121.2(3)
C4 C5 C6 122.0(3)
C4 C5 H5 119.0
C6 C5 H5 119.0
C7 C6 C5 119.0(3)
C7 C6 C10 120.5(3)
C5 C6 C10 120.5(3)
C6 C7 C8 121.3(3)
C6 C7 H7 119.4
C8 C7 H7 119.4
C9 C8 C7 117.8(3)
C9 C8 C11 120.9(3)
C7 C8 C11 121.3(3)
C8 C9 C4 122.3(3)
C8 C9 H9 118.9
C4 C9 H9 118.9
C6 C10 H10A 109.5
C6 C10 H10B 109.5
H10A C10 H10B 109.5
C6 C10 H10C 109.5
H10A C10 H10C 109.5
H10B C10 H10C 109.5
C8 C11 H11A 109.5
C8 C11 H11B 109.5
H11A C11 H11B 109.5
C8 C11 H11C 109.5
H11A C11 H11C 109.5
H11B C11 H11C 109.5
C13 C12 C17 117.6(3)
C13 C12 C1 118.0(3)
C17 C12 C1 124.3(3)
C14 C13 C12 121.5(3)
C14 C13 H13 119.3
C12 C13 H13 119.3
C13 C14 C15 120.4(3)
C13 C14 H14 119.8
C15 C14 H14 119.8
C14 C15 C16 119.8(3)
C14 C15 H15 120.1
C16 C15 H15 120.1
C15 C16 C17 119.7(3)
C15 C16 H16 120.1
C17 C16 H16 120.1
C16 C17 C12 121.0(3)
C16 C17 H17 119.5
C12 C17 H17 119.5
C23 C18 C19 117.7(3)
C23 C18 C1 120.3(3)
C19 C18 C1 122.0(3)
C20 C19 C18 121.5(3)
C20 C19 H19 119.3
C18 C19 H19 119.3
C19 C20 C21 119.9(3)
C19 C20 H20 120.0
C21 C20 H20 120.0
C22 C21 C20 118.9(3)
C22 C21 C24D 121.3(3)
C20 C21 C24D 119.7(3)
C22 C21 C24 121.3(3)
C20 C21 C24 119.7(3)
C21 C22 C23 120.4(3)
C21 C22 H22 119.8
C23 C22 H22 119.8
C18 C23 C22 121.6(3)
C18 C23 H23 119.2
C22 C23 H23 119.2
F1 C24 F3 108.3(7)
F1 C24 F2 104.2(5)
F3 C24 F2 105.5(9)
F1 C24 C21 113.1(5)
F3 C24 C21 115.5(10)
F2 C24 C21 109.3(6)
F2D C24D F3D 106.4(15)
F2D C24D F1D 107.2(8)
F3D C24D F1D 101.2(11)
F2D C24D C21 119.4(9)
F3D C24D C21 109.5(14)
F1D C24D C21 111.5(7)

loop_
_geom_bond_atom_site_label_1
_geom_bond_atom_site_label_2
_geom_bond_distance
C1 C2 1.524(4)
C1 C12 1.528(4)
C1 C18 1.531(4)
C1 H1 1.0000
C2 C3 1.515(4)
C2 C4 1.517(4)
C2 H2 1.0000
C3 H3A 0.9800
C3 H3B 0.9800
C3 H3C 0.9800
C4 C5 1.375(4)
C4 C9 1.394(4)
C5 C6 1.385(4)
C5 H5 0.9500
C6 C7 1.383(4)
C6 C10 1.514(4)
C7 C8 1.392(4)
C7 H7 0.9500
C8 C9 1.389(4)
C8 C11 1.510(4)
C9 H9 0.9500
C10 H10A 0.9800
C10 H10B 0.9800
C10 H10C 0.9800
C11 H11A 0.9800
C11 H11B 0.9800
C11 H11C 0.9800
C12 C13 1.385(4)
C12 C17 1.388(4)
C13 C14 1.367(4)
C13 H13 0.9500
C14 C15 1.368(5)
C14 H14 0.9500
C15 C16 1.374(5)
C15 H15 0.9500
C16 C17 1.387(4)
C16 H16 0.9500
C17 H17 0.9500
C18 C23 1.374(4)
C18 C19 1.390(4)
C19 C20 1.385(4)
C19 H19 0.9500
C20 C21 1.387(4)
C20 H20 0.9500
C21 C22 1.380(4)
C21 C24D 1.479(4)
C21 C24 1.479(4)
C22 C23 1.384(4)
C22 H22 0.9500
C23 H23 0.9500
C24 F1 1.334(6)
C24 F3 1.334(8)
C24 F2 1.384(7)
C24D F2D 1.310(10)
C24D F3D 1.364(11)
C24D F1D 1.367(9)

loop_
_geom_torsion_atom_site_label_1
_geom_torsion_atom_site_label_2
_geom_torsion_atom_site_label_3
_geom_torsion_atom_site_label_4
_geom_torsion
C12 C1 C2 C3 53.6(4)
C18 C1 C2 C3 179.5(3)
C12 C1 C2 C4 178.7(2)
C18 C1 C2 C4 -55.4(3)
C3 C2 C4 C5 -122.5(3)
C1 C2 C4 C5 111.6(3)
C3 C2 C4 C9 58.0(4)
C1 C2 C4 C9 -67.9(3)
C9 C4 C5 C6 -0.5(4)
C2 C4 C5 C6 179.9(2)
C4 C5 C6 C7 -0.4(4)
C4 C5 C6 C10 179.5(3)
C5 C6 C7 C8 1.1(4)
C10 C6 C7 C8 -178.7(3)
C6 C7 C8 C9 -0.9(4)
C6 C7 C8 C11 179.0(3)
C7 C8 C9 C4 0.0(4)
C11 C8 C9 C4 -180.0(3)
C5 C4 C9 C8 0.7(4)
C2 C4 C9 C8 -179.7(3)
C2 C1 C12 C13 -145.4(3)
C18 C1 C12 C13 87.0(3)
C2 C1 C12 C17 38.7(4)
C18 C1 C12 C17 -88.9(3)
C17 C12 C13 C14 1.1(4)
C1 C12 C13 C14 -175.1(3)
C12 C13 C14 C15 0.1(5)
C13 C14 C15 C16 -1.4(5)
C14 C15 C16 C17 1.4(5)
C15 C16 C17 C12 -0.3(5)
C13 C12 C17 C16 -1.0(4)
C1 C12 C17 C16 174.9(3)
C2 C1 C18 C23 109.0(3)
C12 C1 C18 C23 -120.9(3)
C2 C1 C18 C19 -72.0(4)
C12 C1 C18 C19 58.1(3)
C23 C18 C19 C20 1.0(4)
C1 C18 C19 C20 -178.0(3)
C18 C19 C20 C21 0.3(5)
C19 C20 C21 C22 -1.2(4)
C19 C20 C21 C24D 176.5(3)
C19 C20 C21 C24 176.5(3)
C20 C21 C22 C23 0.7(4)
C24D C21 C22 C23 -176.9(3)
C24 C21 C22 C23 -176.9(3)
C19 C18 C23 C22 -1.5(4)
C1 C18 C23 C22 177.5(2)
C21 C22 C23 C18 0.6(4)
C22 C21 C24 F1 92.3(7)
C20 C21 C24 F1 -85.3(7)
C22 C21 C24 F3 -142.0(8)
C20 C21 C24 F3 40.3(9)
C22 C21 C24 F2 -23.2(6)
C20 C21 C24 F2 159.1(6)
C22 C21 C24D F2D -6.5(10)
C20 C21 C24D F2D 175.9(10)
C22 C21 C24D F3D -129.4(12)
C20 C21 C24D F3D 53.0(12)
C22 C21 C24D F1D 119.4(7)
C20 C21 C24D F1D -58.2(7)
